data_7150191
loop_
_publ_author_name
'S\'ykora, Jan'
'Budka, Jan'
'Lhot\'ak, Pavel'
'Stibor, Ivan'
'C\'isarov\'a, Ivana'

_publ_section_title
;
 Two structural types of 1,3-alternate tetrapropoxycalix[4]arene
 derivatives in the solid state.
;
_journal_issue 14
_journal_name_full 'Organic &amp; biomolecular chemistry'
_journal_page_first 2572
_journal_page_last 2578
_journal_paper_doi 10.1039/b505454k
_journal_volume 3
_journal_year 2005
_chemical_compound_source
;
?
;
_chemical_formula_moiety ' C56 H80 O4 '
_chemical_formula_sum 'C56 H80 O4'
_chemical_formula_weight 817.25
_chemical_melting_point ?
_chemical_name_systematic
;
?
;
_space_group_IT_number 2
_symmetry_cell_setting triclinic
_symmetry_space_group_name_Hall '-P 1'
_symmetry_space_group_name_H-M 'P -1'
_atom_sites_solution_hydrogens geom
_atom_sites_solution_primary direct
_audit_creation_date 02-20-02
_audit_creation_method CRYSTALS_ver_12-03-99
_cell_angle_alpha 107.941(1)
_cell_angle_beta 93.567(1)
_cell_angle_gamma 97.093(1)
_cell_formula_units_Z 2
_cell_length_a 10.3974(2)
_cell_length_b 13.0709(3)
_cell_length_c 19.4131(3)
_cell_measurement_reflns_used 0
_cell_measurement_temperature 150
_cell_measurement_theta_max 0
_cell_measurement_theta_min 0
_cell_volume 2476.72(9)
_computing_cell_refinement
;
SPARE
;
_computing_data_collection
;
DATA COLLECTION
;
_computing_data_reduction
;
SPARE
;
_computing_molecular_graphics
;
CAMERON (Watkin et al 1996)
;
_computing_publication_material
;
CRYSTALS (Watkin et al 2001)
;
_computing_structure_refinement
;
CRYSTALS (Watkin et al 2001)
;
_computing_structure_solution
;
SIR92 (Altomare et al, 1994)
;
_diffrn_ambient_temperature 293
_diffrn_measured_fraction_theta_max 0.988
_diffrn_measurement_device_type
;
Unknown
;
_diffrn_measurement_method \w/2\q
_diffrn_radiation_monochromator graphite
_diffrn_radiation_type 'Mo K\a'
_diffrn_radiation_wavelength 0.71073
_diffrn_reflns_av_R_equivalents 0.05
_diffrn_reflns_limit_h_max 13
_diffrn_reflns_limit_h_min 0
_diffrn_reflns_limit_k_max 16
_diffrn_reflns_limit_k_min -16
_diffrn_reflns_limit_l_max 24
_diffrn_reflns_limit_l_min -25
_diffrn_reflns_number 42625
_diffrn_reflns_theta_max 27.52
_diffrn_reflns_theta_min 2.31
_diffrn_standards_decay_% 0.00
_diffrn_standards_interval_count 0
_diffrn_standards_interval_time 0
_diffrn_standards_number 0
_exptl_absorpt_coefficient_mu 0.067
_exptl_absorpt_correction_T_max 1.00
_exptl_absorpt_correction_T_min 1.00
_exptl_absorpt_correction_type none
_exptl_crystal_colour ' white '
_exptl_crystal_density_diffrn 1.096
_exptl_crystal_density_meas ?
_exptl_crystal_description ' prism '
_exptl_crystal_F_000 896.352
_exptl_crystal_size_max 0.2
_exptl_crystal_size_mid 0.2
_exptl_crystal_size_min 0.2
_refine_diff_density_max 0.40
_refine_diff_density_min -0.35
_refine_ls_extinction_method None
_refine_ls_goodness_of_fit_ref 1.0599
_refine_ls_hydrogen_treatment noref
_refine_ls_matrix_type full
_refine_ls_number_parameters 781
_refine_ls_number_reflns 7878
_refine_ls_R_factor_gt 0.0537
_refine_ls_shift/su_max 0.002545
_refine_ls_structure_factor_coef F
_refine_ls_weighting_details
;
Chebychev polynomial with 3 parameters, Carruthers & Watkin , 1979,
2.49 2.20 1.99
;
_refine_ls_weighting_scheme calc
_refine_ls_wR_factor_ref 0.0594
_reflns_limit_h_max 13
_reflns_limit_h_min -13
_reflns_limit_k_max 16
_reflns_limit_k_min -16
_reflns_limit_l_max 25
_reflns_limit_l_min 0
_reflns_number_gt 7878
_reflns_number_total 11264
_reflns_threshold_expression >1.96\s(I)
_cod_data_source_file b505454k.txt
_cod_data_source_block CRYSTALS_cif_g
_cod_depositor_comments
;
The following automatic conversions were performed:
'_symmetry_cell_setting' value 'Triclinic ' changed to 'triclinic'
according to '/home/adriana/struct/CIF-dictionaries/cif_core.dic'
dictionary named 'cif_core.dic' version 2.4.1 from 2010-06-29.

Automatic conversion script
Id: cif_fix_enum 1555 2011-01-17 13:19:09Z saulius 

The following automatic conversions were performed:

'_chemical_melting_point' value 'not measured' was changed to '?' -
the value is undefined or not given.

Automatic conversion script
Id: cif_fix_values 1569 2011-02-09 13:29:24Z adriana 
;
_cod_original_cell_volume 2476.7
_cod_original_sg_symbol_H-M 'P -1 '
_cod_original_formula_sum ' C56 H80 O4 '
_cod_database_code 7150191

loop_
_symmetry_equiv_pos_as_xyz
x,y,z
-x,-y,-z

loop_
_atom_site_label
_atom_site_type_symbol
_atom_site_fract_x
_atom_site_fract_y
_atom_site_fract_z
_atom_site_U_iso_or_equiv
_atom_site_occupancy
_atom_site_adp_type
O29 O 0.55210(9) 0.54885(8) 0.18587(5) 0.0284 1.0000 Uani
O30 O 0.23323(9) 0.34173(8) 0.16496(5) 0.0270 1.0000 Uani
O31 O 0.2358(1) 0.64011(8) 0.30131(5) 0.0298 1.0000 Uani
O32 O 0.46745(9) 0.47736(7) 0.34039(5) 0.0245 1.0000 Uani
C1 C 0.50364(12) 0.35779(11) 0.12227(7) 0.0236 1.0000 Uani
C2 C 0.41534(14) 0.37797(12) 0.06437(7) 0.0279 1.0000 Uani
C3 C 0.30863(12) 0.44661(11) 0.08868(6) 0.0223 1.0000 Uani
C4 C 0.29251(12) 0.53052(11) 0.06074(7) 0.0238 1.0000 Uani
C5 C 0.19343(12) 0.5948(1) 0.07834(7) 0.0226 1.0000 Uani
C6 C 0.11252(12) 0.57318(11) 0.12799(7) 0.0228 1.0000 Uani
C7 C 0.12583(12) 0.49058(11) 0.15838(7) 0.0230 1.0000 Uani
C8 C 0.03204(12) 0.46931(12) 0.21096(7) 0.0261 1.0000 Uani
C9 C 0.09005(12) 0.4736(1) 0.28572(7) 0.0224 1.0000 Uani
C10 C 0.04437(12) 0.39314(11) 0.31520(7) 0.0236 1.0000 Uani
C11 C 0.09142(12) 0.3933(1) 0.38417(7) 0.0231 1.0000 Uani
C12 C 0.19130(12) 0.4765(1) 0.42281(7) 0.0230 1.0000 Uani
C13 C 0.24047(12) 0.5581(1) 0.39531(7) 0.0224 1.0000 Uani
C14 C 0.34784(13) 0.64767(11) 0.43988(7) 0.0264 1.0000 Uani
C15 C 0.47353(12) 0.6670(1) 0.40660(7) 0.0222 1.0000 Uani
C16 C 0.53677(13) 0.7733(1) 0.42333(7) 0.0240 1.0000 Uani
C17 C 0.65746(12) 0.7988(1) 0.39993(7) 0.0240 1.0000 Uani
C18 C 0.71464(12) 0.71204(11) 0.35889(7) 0.0248 1.0000 Uani
C19 C 0.65451(12) 0.6042(1) 0.34024(7) 0.0224 1.0000 Uani
C20 C 0.72659(12) 0.51469(11) 0.29819(7) 0.0254 1.0000 Uani
C21 C 0.65339(12) 0.4242(1) 0.23306(7) 0.0230 1.0000 Uani
C22 C 0.67321(12) 0.31738(11) 0.22348(7) 0.0243 1.0000 Uani
C23 C 0.61204(13) 0.22948(11) 0.16484(7) 0.0253 1.0000 Uani
C24 C 0.52536(12) 0.25229(11) 0.11546(7) 0.0247 1.0000 Uani
C25 C 0.57051(12) 0.4437(1) 0.18048(7) 0.0233 1.0000 Uani
C26 C 0.22186(12) 0.4259(1) 0.13679(7) 0.0226 1.0000 Uani
C27 C 0.18673(12) 0.5580(1) 0.32758(7) 0.0231 1.0000 Uani
C28 C 0.53336(12) 0.5826(1) 0.36391(7) 0.0214 1.0000 Uani
C33 C 0.65508(16) 0.60606(12) 0.16079(9) 0.0351 1.0000 Uani
C34 C 0.62563(19) 0.71713(13) 0.16724(12) 0.0465 1.0000 Uani
C35 C 0.7358(3) 0.78154(17) 0.14230(16) 0.0616 1.0000 Uani
C36 C 0.16486(17) 0.23915(13) 0.1201(1) 0.0377 1.0000 Uani
C37 C 0.1755(2) 0.15773(14) 0.15928(11) 0.0455 1.0000 Uani
C38 C 0.1118(3) 0.04427(17) 0.11417(17) 0.0698 1.0000 Uani
C39 C 0.16466(19) 0.72900(13) 0.3145(1) 0.0422 1.0000 Uani
C40 C 0.2407(3) 0.81469(15) 0.28944(12) 0.0591 1.0000 Uani
C41 C 0.1684(4) 0.9084(2) 0.29176(19) 0.0838 1.0000 Uani
C42 C 0.49713(14) 0.40832(11) 0.38133(8) 0.0273 1.0000 Uani
C43 C 0.42359(14) 0.29650(11) 0.34101(8) 0.0301 1.0000 Uani
C44 C 0.4488(2) 0.21394(14) 0.37903(11) 0.0453 1.0000 Uani
C45 C 0.63763(14) 0.11295(11) 0.15426(8) 0.0298 1.0000 Uani
C49 C 0.17848(13) 0.68398(11) 0.04380(7) 0.0259 1.0000 Uani
C50 C 0.17738(16) 0.63762(13) -0.03950(8) 0.0323 1.0000 Uani
C51 C 0.05153(18) 0.73039(16) 0.05936(11) 0.0417 1.0000 Uani
C52 C 0.29402(17) 0.77650(13) 0.07277(9) 0.0378 1.0000 Uani
C53 C 0.03436(13) 0.30382(11) 0.41478(8) 0.0285 1.0000 Uani
C54 C 0.06162(18) 0.19319(13) 0.36656(11) 0.0417 1.0000 Uani
C55 C -0.11366(15) 0.30140(13) 0.41471(9) 0.0340 1.0000 Uani
C56 C 0.0914(2) 0.32348(17) 0.49316(11) 0.0509 1.0000 Uani
C57 C 0.72249(15) 0.91715(11) 0.41876(9) 0.0337 1.0000 Uani
C461 C 0.589(1) 0.0784(6) 0.2161(5) 0.0904 0.4000 Uani
C462 C 0.7397(3) 0.10747(19) 0.21459(16) 0.0392 0.6000 Uani
C471 C 0.7826(6) 0.1111(5) 0.1499(5) 0.0778 0.4000 Uani
C472 C 0.6909(3) 0.0677(2) 0.08109(14) 0.0347 0.6000 Uani
C481 C 0.5635(8) 0.0314(5) 0.0818(4) 0.0771 0.4000 Uani
C482 C 0.5121(2) 0.04082(19) 0.15651(16) 0.0337 0.6000 Uani
C581 C 0.7338(7) 0.9483(4) 0.3448(3) 0.0582 0.3500 Uani
C582 C 0.6342(3) 0.9781(2) 0.38692(19) 0.0485 0.6500 Uani
C591 C 0.6504(6) 1.0039(4) 0.4656(4) 0.0652 0.3500 Uani
C592 C 0.7427(3) 0.9668(2) 0.50305(15) 0.0436 0.6500 Uani
C601 C 0.8617(6) 0.9350(5) 0.4542(4) 0.0560 0.3500 Uani
C602 C 0.8547(3) 0.9251(2) 0.3914(2) 0.0525 0.6500 Uani
H21 H 0.4713(18) 0.4154(15) 0.036(1) 0.0343 1.0000 Uiso
H22 H 0.3744(18) 0.3070(16) 0.031(1) 0.0343 1.0000 Uiso
H41 H 0.3551(17) 0.5454(14) 0.027(1) 0.0277 1.0000 Uiso
H61 H 0.0438(17) 0.6159(14) 0.1437(9) 0.0275 1.0000 Uiso
H81 H -0.0272(18) 0.5206(15) 0.217(1) 0.0331 1.0000 Uiso
H82 H -0.0169(18) 0.3985(16) 0.188(1) 0.0331 1.0000 Uiso
H101 H -0.0217(17) 0.3321(14) 0.2837(9) 0.0273 1.0000 Uiso
H121 H 0.2280(16) 0.4787(14) 0.469(1) 0.0271 1.0000 Uiso
H141 H 0.3097(17) 0.7196(15) 0.453(1) 0.0291 1.0000 Uiso
H142 H 0.3695(16) 0.6298(14) 0.484(1) 0.0291 1.0000 Uiso
H161 H 0.4931(16) 0.8318(14) 0.4524(9) 0.0275 1.0000 Uiso
H181 H 0.7984(17) 0.7255(14) 0.3417(9) 0.0287 1.0000 Uiso
H201 H 0.8013(17) 0.5492(14) 0.2816(9) 0.0289 1.0000 Uiso
H202 H 0.7601(17) 0.4806(14) 0.333(1) 0.0289 1.0000 Uiso
H221 H 0.7303(17) 0.3044(14) 0.259(1) 0.0286 1.0000 Uiso
H241 H 0.4752(17) 0.1921(15) 0.074(1) 0.0297 1.0000 Uiso
H331 H 0.740(2) 0.6091(17) 0.1901(11) 0.0443 1.0000 Uiso
H332 H 0.662(2) 0.5683(17) 0.1086(12) 0.0443 1.0000 Uiso
H341 H 0.610(2) 0.753(2) 0.2189(14) 0.0574 1.0000 Uiso
H342 H 0.548(2) 0.7116(19) 0.1343(13) 0.0574 1.0000 Uiso
H351 H 0.715(3) 0.852(2) 0.1408(16) 0.0776 1.0000 Uiso
H352 H 0.814(3) 0.791(2) 0.1739(17) 0.0776 1.0000 Uiso
H353 H 0.750(3) 0.733(2) 0.0879(17) 0.0776 1.0000 Uiso
H361 H 0.071(2) 0.2453(17) 0.1081(11) 0.0453 1.0000 Uiso
H362 H 0.200(2) 0.2165(17) 0.0731(12) 0.0453 1.0000 Uiso
H371 H 0.267(3) 0.1613(19) 0.1746(13) 0.0577 1.0000 Uiso
H372 H 0.138(2) 0.1810(19) 0.2069(14) 0.0577 1.0000 Uiso
H381 H 0.121(3) -0.011(3) 0.1416(17) 0.0823 1.0000 Uiso
H382 H 0.159(3) 0.024(2) 0.0647(18) 0.0823 1.0000 Uiso
H383 H 0.021(3) 0.045(2) 0.0980(17) 0.0823 1.0000 Uiso
H391 H 0.154(2) 0.7568(18) 0.3655(13) 0.0509 1.0000 Uiso
H392 H 0.072(2) 0.7063(18) 0.2879(12) 0.0509 1.0000 Uiso
H401 H 0.327(3) 0.850(2) 0.3145(16) 0.0701 1.0000 Uiso
H402 H 0.263(3) 0.781(2) 0.2364(16) 0.0701 1.0000 Uiso
H411 H 0.223(3) 0.968(3) 0.2754(19) 0.1007 1.0000 Uiso
H412 H 0.149(3) 0.945(3) 0.343(2) 0.1007 1.0000 Uiso
H413 H 0.086(4) 0.874(3) 0.255(2) 0.1007 1.0000 Uiso
H421 H 0.4701(17) 0.4382(15) 0.432(1) 0.0318 1.0000 Uiso
H422 H 0.5886(19) 0.4081(14) 0.387(1) 0.0318 1.0000 Uiso
H431 H 0.3282(19) 0.2997(15) 0.335(1) 0.0345 1.0000 Uiso
H432 H 0.4495(18) 0.2728(15) 0.2921(11) 0.0345 1.0000 Uiso
H441 H 0.399(2) 0.146(2) 0.3503(13) 0.0553 1.0000 Uiso
H442 H 0.416(2) 0.2350(19) 0.4275(14) 0.0553 1.0000 Uiso
H443 H 0.543(2) 0.2095(19) 0.3841(13) 0.0553 1.0000 Uiso
H4611 H 0.605(1) 0.0025(6) 0.2103(5) 0.1007 0.4000 Uiso
H4612 H 0.637(1) 0.1291(6) 0.2627(5) 0.1007 0.4000 Uiso
H4613 H 0.494(1) 0.0816(6) 0.2172(5) 0.1007 0.4000 Uiso
H4621 H 0.7534(3) 0.03023(19) 0.20560(16) 0.0480 0.6000 Uiso
H4622 H 0.8241(3) 0.15260(19) 0.21348(16) 0.0480 0.6000 Uiso
H4623 H 0.7074(3) 0.13584(19) 0.26333(16) 0.0480 0.6000 Uiso
H4711 H 0.8022(6) 0.0359(5) 0.1432(5) 0.0865 0.4000 Uiso
H4712 H 0.8324(6) 0.1623(5) 0.1959(5) 0.0865 0.4000 Uiso
H4713 H 0.8087(6) 0.1342(5) 0.1076(5) 0.0865 0.4000 Uiso
H4721 H 0.7077(3) -0.0082(2) 0.07466(14) 0.0436 0.6000 Uiso
H4722 H 0.7740(3) 0.1142(2) 0.07968(14) 0.0436 0.6000 Uiso
H4723 H 0.6253(3) 0.0671(2) 0.04098(14) 0.0436 0.6000 Uiso
H4811 H 0.5825(8) -0.0435(5) 0.0767(4) 0.0799 0.4000 Uiso
H4812 H 0.5915(8) 0.0526(5) 0.0391(4) 0.0799 0.4000 Uiso
H4813 H 0.4678(8) 0.0328(5) 0.0837(4) 0.0799 0.4000 Uiso
H4821 H 0.5298(2) -0.03495(19) 0.14979(16) 0.0412 0.6000 Uiso
H4822 H 0.4784(2) 0.07038(19) 0.20473(16) 0.0412 0.6000 Uiso
H4823 H 0.4457(2) 0.04009(19) 0.11675(16) 0.0412 0.6000 Uiso
H501 H 0.1637(19) 0.6939(16) -0.0632(11) 0.0391 1.0000 Uiso
H502 H 0.258(2) 0.6123(16) -0.0524(11) 0.0391 1.0000 Uiso
H503 H 0.1045(19) 0.5769(16) -0.0601(11) 0.0391 1.0000 Uiso
H511 H 0.041(2) 0.7838(19) 0.0330(13) 0.0556 1.0000 Uiso
H512 H 0.048(2) 0.7644(19) 0.1115(14) 0.0556 1.0000 Uiso
H513 H -0.022(2) 0.671(2) 0.0383(13) 0.0556 1.0000 Uiso
H521 H 0.287(2) 0.8346(18) 0.0510(11) 0.0455 1.0000 Uiso
H522 H 0.292(2) 0.8090(17) 0.1242(12) 0.0455 1.0000 Uiso
H523 H 0.381(2) 0.7499(17) 0.0601(11) 0.0455 1.0000 Uiso
H541 H 0.023(2) 0.1334(19) 0.3858(12) 0.0534 1.0000 Uiso
H542 H 0.156(2) 0.1909(19) 0.3666(13) 0.0534 1.0000 Uiso
H543 H 0.018(2) 0.1790(19) 0.3162(13) 0.0534 1.0000 Uiso
H551 H -0.154(2) 0.2421(17) 0.4353(11) 0.0424 1.0000 Uiso
H552 H -0.1330(19) 0.3723(17) 0.4437(11) 0.0424 1.0000 Uiso
H553 H -0.156(2) 0.2841(16) 0.3647(12) 0.0424 1.0000 Uiso
H561 H 0.053(2) 0.264(2) 0.5100(13) 0.0615 1.0000 Uiso
H562 H 0.069(2) 0.398(2) 0.5255(14) 0.0615 1.0000 Uiso
H563 H 0.190(3) 0.322(2) 0.4963(14) 0.0615 1.0000 Uiso
H5811 H 0.7762(7) 1.0257(4) 0.3575(3) 0.0696 0.3500 Uiso
H5812 H 0.7877(7) 0.8997(4) 0.3123(3) 0.0696 0.3500 Uiso
H5813 H 0.6448(7) 0.9395(4) 0.3190(3) 0.0696 0.3500 Uiso
H5821 H 0.6759(3) 1.0555(2) 0.39911(19) 0.0616 0.6500 Uiso
H5822 H 0.5484(3) 0.9754(2) 0.40735(19) 0.0616 0.6500 Uiso
H5823 H 0.6204(3) 0.9437(2) 0.33283(19) 0.0616 0.6500 Uiso
H5911 H 0.7012(6) 1.0777(4) 0.4745(4) 0.0676 0.3500 Uiso
H5912 H 0.6398(6) 0.9908(4) 0.5131(4) 0.0676 0.3500 Uiso
H5913 H 0.5625(6) 0.9996(4) 0.4398(4) 0.0676 0.3500 Uiso
H5921 H 0.7850(3) 1.0444(2) 0.51709(15) 0.0470 0.6500 Uiso
H5922 H 0.7997(3) 0.9246(2) 0.52347(15) 0.0470 0.6500 Uiso
H5923 H 0.6563(3) 0.9633(2) 0.52287(15) 0.0470 0.6500 Uiso
H6011 H 0.9008(6) 1.0130(5) 0.4658(4) 0.0749 0.3500 Uiso
H6012 H 0.8620(6) 0.9152(5) 0.5000(4) 0.0749 0.3500 Uiso
H6013 H 0.9140(6) 0.8879(5) 0.4196(4) 0.0749 0.3500 Uiso
H6021 H 0.8947(3) 1.0031(2) 0.4045(2) 0.0591 0.6500 Uiso
H6022 H 0.9117(3) 0.8858(2) 0.4145(2) 0.0591 0.6500 Uiso
H6023 H 0.8458(3) 0.8909(2) 0.3373(2) 0.0591 0.6500 Uiso

loop_
_atom_site_aniso_label
_atom_site_aniso_U_11
_atom_site_aniso_U_22
_atom_site_aniso_U_33
_atom_site_aniso_U_23
_atom_site_aniso_U_13
_atom_site_aniso_U_12
O29 0.0286(5) 0.0235(5) 0.0332(5) 0.0064(4) 0.0037(4) 0.0107(4)
O30 0.0283(5) 0.0287(5) 0.0270(5) 0.0133(4) 0.0012(4) 0.0047(4)
O31 0.0342(5) 0.0255(5) 0.0311(5) 0.0127(4) 0.0080(4) -0.0023(4)
O32 0.0253(4) 0.0192(4) 0.0257(4) 0.0044(3) 0.0011(3) -0.0008(3)
C1 0.0198(6) 0.0281(6) 0.0229(6) 0.0061(5) 0.0057(5) 0.0071(5)
C2 0.0288(6) 0.0326(7) 0.0227(6) 0.0065(5) 0.0051(5) 0.0112(5)
C3 0.0193(5) 0.0275(6) 0.0180(5) 0.0045(5) 0.0010(4) 0.0034(5)
C4 0.0205(6) 0.0306(6) 0.0203(6) 0.0084(5) 0.0029(5) 0.0023(5)
C5 0.0214(6) 0.0242(6) 0.0208(6) 0.0068(5) 0.0002(4) 0.0003(5)
C6 0.0194(6) 0.0272(6) 0.0222(6) 0.0079(5) 0.0022(4) 0.0044(5)
C7 0.0177(5) 0.0304(6) 0.0199(5) 0.0082(5) 0.0006(4) 0.0008(5)
C8 0.0173(5) 0.0362(7) 0.0275(6) 0.0142(6) 0.0040(5) 0.0030(5)
C9 0.0182(5) 0.0275(6) 0.0228(6) 0.0091(5) 0.0057(4) 0.0039(4)
C10 0.0188(5) 0.0251(6) 0.0255(6) 0.0072(5) 0.0026(5) 0.0002(5)
C11 0.0198(6) 0.0240(6) 0.0258(6) 0.0089(5) 0.0048(5) 0.0011(5)
C12 0.0231(6) 0.0253(6) 0.0209(6) 0.0081(5) 0.0026(5) 0.0028(5)
C13 0.0197(5) 0.0217(6) 0.0233(6) 0.0029(5) 0.0070(4) 0.0019(4)
C14 0.0253(6) 0.0260(6) 0.0224(6) 0.0018(5) 0.0059(5) -0.0028(5)
C15 0.0209(6) 0.0221(6) 0.0208(6) 0.0043(5) 0.0018(4) -0.0007(4)
C16 0.0248(6) 0.0203(6) 0.0247(6) 0.0044(5) 0.0040(5) 0.0011(5)
C17 0.0235(6) 0.0201(6) 0.0261(6) 0.0066(5) -0.0001(5) -0.0021(5)
C18 0.0195(6) 0.0261(6) 0.0261(6) 0.0067(5) 0.0023(5) -0.0026(5)
C19 0.0205(5) 0.0224(6) 0.0210(6) 0.0029(5) 0.0000(4) 0.0025(4)
C20 0.0184(5) 0.0260(6) 0.0287(6) 0.0038(5) 0.0017(5) 0.0047(5)
C21 0.0190(5) 0.0227(6) 0.0259(6) 0.0046(5) 0.0059(4) 0.0046(4)
C22 0.0217(6) 0.0244(6) 0.0271(6) 0.0080(5) 0.0036(5) 0.0051(5)
C23 0.0245(6) 0.0225(6) 0.0294(6) 0.0078(5) 0.0063(5) 0.0050(5)
C24 0.0226(6) 0.0242(6) 0.0257(6) 0.0059(5) 0.0031(5) 0.0026(5)
C25 0.0211(6) 0.0238(6) 0.0259(6) 0.0066(5) 0.0069(5) 0.0078(5)
C26 0.0229(6) 0.0248(6) 0.0196(5) 0.0078(5) -0.0024(4) 0.0022(5)
C27 0.0224(6) 0.0222(6) 0.0261(6) 0.0087(5) 0.0084(5) 0.0024(4)
C28 0.0218(6) 0.0193(6) 0.0198(5) 0.0035(4) -0.0011(4) -0.0003(4)
C33 0.0398(8) 0.0283(7) 0.0409(8) 0.0133(6) 0.0113(7) 0.0102(6)
C34 0.0449(9) 0.0262(8) 0.0693(12) 0.0157(8) 0.0035(9) 0.0088(7)
C35 0.0677(13) 0.0325(9) 0.0884(17) 0.026(1) 0.0098(12) 0.0046(9)
C36 0.0421(9) 0.0279(7) 0.0430(9) 0.0130(6) -0.0003(7) 0.0027(6)
C37 0.0589(11) 0.0301(8) 0.052(1) 0.0178(7) 0.0112(8) 0.0103(7)
C38 0.0931(18) 0.0310(9) 0.0865(17) 0.022(1) 0.0070(14) 0.006(1)
C39 0.0588(11) 0.0279(8) 0.0424(9) 0.0138(7) 0.0072(8) 0.0086(7)
C40 0.0986(17) 0.0298(9) 0.0481(11) 0.0182(8) -0.0004(11) -0.004(1)
C41 0.134(3) 0.0373(11) 0.0804(18) 0.0221(12) -0.0016(18) 0.0124(14)
C42 0.0287(7) 0.0221(6) 0.0305(7) 0.0088(5) 0.0026(5) 0.0013(5)
C43 0.0319(7) 0.0213(6) 0.0343(7) 0.0066(5) 0.0041(6) -0.0005(5)
C44 0.053(1) 0.0266(8) 0.056(1) 0.0164(7) -0.0028(8) -0.0019(7)
C45 0.0315(7) 0.0233(6) 0.0334(7) 0.0074(5) 0.0012(5) 0.0044(5)
C49 0.0277(6) 0.0245(6) 0.0267(6) 0.0105(5) 0.0017(5) 0.0030(5)
C50 0.0364(8) 0.0355(8) 0.0269(7) 0.0146(6) 0.0009(6) 0.0019(6)
C51 0.0429(9) 0.0455(9) 0.051(1) 0.0286(8) 0.0148(7) 0.0205(8)
C52 0.0450(9) 0.0296(7) 0.0369(8) 0.0138(6) -0.0045(7) -0.0052(6)
C53 0.0272(6) 0.0292(7) 0.0319(7) 0.0159(5) 0.0037(5) -0.0017(5)
C54 0.0420(9) 0.0281(7) 0.0617(11) 0.0219(7) 0.0163(8) 0.0057(6)
C55 0.0305(7) 0.0352(8) 0.0378(8) 0.0142(6) 0.0112(6) -0.0005(6)
C56 0.0570(11) 0.0532(11) 0.047(1) 0.0350(9) -0.0118(8) -0.0162(9)
C57 0.0336(7) 0.0211(6) 0.0425(8) 0.0072(6) 0.0056(6) -0.0033(5)
C461 0.139(7) 0.056(4) 0.104(6) 0.047(4) 0.062(5) 0.040(4)
C462 0.0490(15) 0.018(1) 0.0465(15) 0.008(1) -0.0199(12) 0.010(1)
C471 0.057(3) 0.049(3) 0.128(6) 0.023(3) 0.017(4) 0.022(3)
C472 0.0436(14) 0.0258(11) 0.0404(13) 0.011(1) 0.0162(11) 0.019(1)
C481 0.117(6) 0.040(3) 0.062(3) 0.003(2) -0.010(3) 0.014(3)
C482 0.0331(12) 0.020(1) 0.0467(14) 0.011(1) 0.004(1) -0.0008(9)
C581 0.084(4) 0.036(3) 0.050(3) 0.021(2) -0.008(3) -0.016(3)
C582 0.0546(16) 0.0264(12) 0.0691(19) 0.0238(12) 0.0062(14) 0.0006(11)
C591 0.054(3) 0.025(2) 0.102(5) -0.000(3) 0.029(3) -0.004(2)
C592 0.0454(14) 0.0251(11) 0.0470(14) -0.001(1) -0.0014(11) -0.010(1)
C601 0.053(3) 0.037(3) 0.071(4) 0.017(3) -0.007(3) -0.011(2)
C602 0.0463(15) 0.0241(11) 0.080(2) 0.0095(12) 0.0243(14) -0.011(1)

loop_
_atom_type_symbol
_atom_type_scat_dispersion_real
_atom_type_scat_dispersion_imag
_atom_type_scat_Cromer_Mann_a1
_atom_type_scat_Cromer_Mann_b1
_atom_type_scat_Cromer_Mann_a2
_atom_type_scat_Cromer_Mann_b2
_atom_type_scat_Cromer_Mann_a3
_atom_type_scat_Cromer_Mann_b3
_atom_type_scat_Cromer_Mann_a4
_atom_type_scat_Cromer_Mann_b4
_atom_type_scat_Cromer_Mann_c
_atom_type_scat_source
'C ' 0.0033 0.0016 2.3100 20.8439 1.0200 10.2075 1.5886 0.5687 0.8650 51.6512 0.2156 International_Tables_Vol_IV_Table_2.2B
'H ' 0.0000 0.0000 0.4930 10.5109 0.3229 26.1257 0.1402 3.1424 0.0408 57.7997 0.0030 International_Tables_Vol_IV_Table_2.2B
'O ' 0.0106 0.0060 3.0485 13.2771 2.2868 5.7011 1.5463 0.3239 0.8670 32.9089 0.2508 International_Tables_Vol_IV_Table_2.2B

loop_
_geom_angle_atom_site_label_1
_geom_angle_site_symmetry_1
_geom_angle_atom_site_label_2
_geom_angle_site_symmetry_2
_geom_angle_atom_site_label_3
_geom_angle_site_symmetry_3
_geom_angle
_geom_angle_publ_flag
C25 . O29 . C33 . 113.2(1) yes
C26 . O30 . C36 . 113.9(1) yes
C27 . O31 . C39 . 115.05(11) yes
C28 . O32 . C42 . 117.1(1) yes
C2 . C1 . C24 . 119.72(12) yes
C2 . C1 . C25 . 121.31(12) yes
C24 . C1 . C25 . 118.85(12) yes
C1 . C2 . C3 . 118.14(11) yes
C1 . C2 . H21 . 108.2(10) no
C3 . C2 . H21 . 106.6(10) no
C1 . C2 . H22 . 107.8(11) no
C3 . C2 . H22 . 108.2(11) no
H21 . C2 . H22 . 107.5(15) no
C2 . C3 . C4 . 119.58(11) yes
C2 . C3 . C26 . 122.20(12) yes
C4 . C3 . C26 . 118.17(11) yes
C3 . C4 . C5 . 123.01(11) yes
C3 . C4 . H41 . 117.6(10) no
C5 . C4 . H41 . 119.3(10) no
C4 . C5 . C6 . 116.55(12) yes
C4 . C5 . C49 . 120.39(11) yes
C6 . C5 . C49 . 123.06(12) yes
C5 . C6 . C7 . 122.59(12) yes
C5 . C6 . H61 . 120.9(10) no
C7 . C6 . H61 . 116.5(10) no
C6 . C7 . C8 . 119.97(11) yes
C6 . C7 . C26 . 118.72(11) yes
C8 . C7 . C26 . 121.23(12) yes
C7 . C8 . C9 . 117.4(1) yes
C7 . C8 . H81 . 107.4(11) no
C9 . C8 . H81 . 109.0(11) no
C7 . C8 . H82 . 107.5(11) no
C9 . C8 . H82 . 107.7(11) no
H81 . C8 . H82 . 107.6(15) no
C8 . C9 . C10 . 119.73(11) yes
C8 . C9 . C27 . 122.08(11) yes
C10 . C9 . C27 . 118.17(12) yes
C9 . C10 . C11 . 122.72(12) yes
C9 . C10 . H101 . 116.9(10) no
C11 . C10 . H101 . 120.3(10) no
C10 . C11 . C12 . 117.20(11) yes
C10 . C11 . C53 . 120.36(11) yes
C12 . C11 . C53 . 122.44(12) yes
C11 . C12 . C13 . 122.02(12) yes
C11 . C12 . H121 . 120.2(10) no
C13 . C12 . H121 . 117.8(10) no
C12 . C13 . C14 . 120.00(12) yes
C12 . C13 . C27 . 119.09(11) yes
C14 . C13 . C27 . 120.88(11) yes
C13 . C14 . C15 . 118.9(1) yes
C13 . C14 . H141 . 107.3(10) no
C15 . C14 . H141 . 106.7(10) no
C13 . C14 . H142 . 105.7(10) no
C15 . C14 . H142 . 108.1(10) no
H141 . C14 . H142 . 110.1(14) no
C14 . C15 . C16 . 118.43(11) yes
C14 . C15 . C28 . 123.14(11) yes
C16 . C15 . C28 . 118.29(11) yes
C15 . C16 . C17 . 122.80(12) yes
C15 . C16 . H161 . 117.6(10) no
C17 . C16 . H161 . 119.6(10) no
C16 . C17 . C18 . 116.92(11) yes
C16 . C17 . C57 . 120.96(12) yes
C18 . C17 . C57 . 122.12(12) yes
C17 . C18 . C19 . 122.36(12) yes
C17 . C18 . H181 . 120.0(10) no
C19 . C18 . H181 . 117.6(10) no
C18 . C19 . C20 . 118.69(11) yes
C18 . C19 . C28 . 118.78(11) yes
C20 . C19 . C28 . 122.46(11) yes
C19 . C20 . C21 . 118.8(1) yes
C19 . C20 . H201 . 107.4(10) no
C21 . C20 . H201 . 108.0(10) no
C19 . C20 . H202 . 107.5(10) no
C21 . C20 . H202 . 107.4(10) no
H201 . C20 . H202 . 107.4(15) no
C20 . C21 . C22 . 118.91(12) yes
C20 . C21 . C25 . 122.88(11) yes
C22 . C21 . C25 . 118.17(12) yes
C21 . C22 . C23 . 122.93(12) yes
C21 . C22 . H221 . 118.0(11) no
C23 . C22 . H221 . 119.1(11) no
C22 . C23 . C24 . 116.86(12) yes
C22 . C23 . C45 . 122.15(12) yes
C24 . C23 . C45 . 120.99(12) yes
C1 . C24 . C23 . 122.25(12) yes
C1 . C24 . H241 . 117.3(10) no
C23 . C24 . H241 . 120.4(10) no
O29 . C25 . C1 . 118.81(11) yes
O29 . C25 . C21 . 120.36(11) yes
C1 . C25 . C21 . 120.83(12) yes
O30 . C26 . C3 . 120.00(11) yes
O30 . C26 . C7 . 119.13(11) yes
C3 . C26 . C7 . 120.85(12) yes
O31 . C27 . C9 . 120.84(12) yes
O31 . C27 . C13 . 118.39(11) yes
C9 . C27 . C13 . 120.69(11) yes
O32 . C28 . C15 . 119.67(11) yes
O32 . C28 . C19 . 119.31(11) yes
C15 . C28 . C19 . 120.84(11) yes
O29 . C33 . C34 . 109.36(13) yes
O29 . C33 . H331 . 109.3(12) no
C34 . C33 . H331 . 111.5(12) no
O29 . C33 . H332 . 110.3(12) no
C34 . C33 . H332 . 107.5(12) no
H331 . C33 . H332 . 108.9(17) no
C33 . C34 . C35 . 110.64(16) yes
C33 . C34 . H341 . 108.0(14) no
C35 . C34 . H341 . 112.8(14) no
C33 . C34 . H342 . 109.5(14) no
C35 . C34 . H342 . 105.9(14) no
H341 . C34 . H342 . 110.0(20) no
C34 . C35 . H351 . 112.3(17) no
C34 . C35 . H352 . 109.0(18) no
H351 . C35 . H352 . 110.8(25) no
C34 . C35 . H353 . 106.8(16) no
H351 . C35 . H353 . 108.6(23) no
H352 . C35 . H353 . 109.3(24) no
O30 . C36 . C37 . 108.58(14) yes
O30 . C36 . H361 . 110.2(12) no
C37 . C36 . H361 . 111.3(12) no
O30 . C36 . H362 . 110.4(12) no
C37 . C36 . H362 . 111.1(12) no
H361 . C36 . H362 . 105.2(17) no
C36 . C37 . C38 . 112.59(18) yes
C36 . C37 . H371 . 107.8(14) no
C38 . C37 . H371 . 112.8(14) no
C36 . C37 . H372 . 110.6(13) no
C38 . C37 . H372 . 110.5(14) no
H371 . C37 . H372 . 102.1(20) no
C37 . C38 . H381 . 111.8(17) no
C37 . C38 . H382 . 106.3(16) no
H381 . C38 . H382 . 111.4(23) no
C37 . C38 . H383 . 110.4(18) no
H381 . C38 . H383 . 112.0(25) no
H382 . C38 . H383 . 104.7(26) no
O31 . C39 . C40 . 107.14(16) yes
O31 . C39 . H391 . 110.1(13) no
C40 . C39 . H391 . 111.0(13) no
O31 . C39 . H392 . 112.0(12) no
C40 . C39 . H392 . 110.9(12) no
H391 . C39 . H392 . 105.7(18) no
C39 . C40 . C41 . 112.9(2) yes
C39 . C40 . H401 . 119.6(16) no
C41 . C40 . H401 . 103.5(16) no
C39 . C40 . H402 . 110.3(15) no
C41 . C40 . H402 . 108.3(15) no
H401 . C40 . H402 . 101.2(22) no
C40 . C41 . H411 . 111.9(19) no
C40 . C41 . H412 . 110.0(20) no
H411 . C41 . H412 . 106.8(27) no
C40 . C41 . H413 . 104.5(19) no
H411 . C41 . H413 . 109.3(27) no
H412 . C41 . H413 . 114.4(29) no
O32 . C42 . C43 . 106.92(11) yes
O32 . C42 . H421 . 108.8(10) no
C43 . C42 . H421 . 112.0(10) no
O32 . C42 . H422 . 110.3(11) no
C43 . C42 . H422 . 111.9(11) no
H421 . C42 . H422 . 106.9(15) no
C42 . C43 . C44 . 112.12(13) yes
C42 . C43 . H431 . 110.0(11) no
C44 . C43 . H431 . 110.0(11) no
C42 . C43 . H432 . 108.9(11) no
C44 . C43 . H432 . 109.5(11) no
H431 . C43 . H432 . 106.2(15) no
C43 . C44 . H441 . 106.7(14) no
C43 . C44 . H442 . 109.7(13) no
H441 . C44 . H442 . 108.1(20) no
C43 . C44 . H443 . 110.4(14) no
H441 . C44 . H443 . 111.8(20) no
H442 . C44 . H443 . 110.0(20) no
C23 . C45 . C461 . 108.7(3) yes
C23 . C45 . C462 . 111.98(13) yes
C461 . C45 . C462 . 61.7(4) yes
C23 . C45 . C471 . 108.0(3) yes
C461 . C45 . C471 . 112.8(5) yes
C462 . C45 . C471 . 52.9(4) yes
C23 . C45 . C472 . 109.74(14) yes
C461 . C45 . C472 . 141.2(3) yes
C462 . C45 . C472 . 107.52(18) yes
C471 . C45 . C472 . 59.1(4) yes
C23 . C45 . C481 . 111.6(3) yes
C461 . C45 . C481 . 107.8(5) yes
C462 . C45 . C481 . 136.1(3) yes
C471 . C45 . C481 . 108.0(5) yes
C472 . C45 . C481 . 51.9(3) yes
C23 . C45 . C482 . 110.27(14) yes
C461 . C45 . C482 . 50.4(4) yes
C462 . C45 . C482 . 107.70(18) yes
C471 . C45 . C482 . 141.6(3) yes
C472 . C45 . C482 . 109.54(17) yes
C481 . C45 . C482 . 60.3(3) yes
C5 . C49 . C50 . 110.05(11) yes
C5 . C49 . C51 . 111.98(11) yes
C50 . C49 . C51 . 107.62(12) yes
C5 . C49 . C52 . 109.86(11) yes
C50 . C49 . C52 . 108.11(12) yes
C51 . C49 . C52 . 109.12(13) yes
C49 . C50 . H501 . 111.2(11) no
C49 . C50 . H502 . 111.1(12) no
H501 . C50 . H502 . 108.1(16) no
C49 . C50 . H503 . 110.4(12) no
H501 . C50 . H503 . 106.6(16) no
H502 . C50 . H503 . 109.3(16) no
C49 . C51 . H511 . 110.4(13) no
C49 . C51 . H512 . 111.6(14) no
H511 . C51 . H512 . 110.2(19) no
C49 . C51 . H513 . 108.4(14) no
H511 . C51 . H513 . 104.9(19) no
H512 . C51 . H513 . 111.1(20) no
C49 . C52 . H521 . 111.4(12) no
C49 . C52 . H522 . 108.7(13) no
H521 . C52 . H522 . 106.4(17) no
C49 . C52 . H523 . 111.8(12) no
H521 . C52 . H523 . 106.0(17) no
H522 . C52 . H523 . 112.3(17) no
C11 . C53 . C54 . 109.40(12) yes
C11 . C53 . C55 . 109.43(11) yes
C54 . C53 . C55 . 108.91(13) yes
C11 . C53 . C56 . 112.22(12) yes
C54 . C53 . C56 . 109.21(15) yes
C55 . C53 . C56 . 107.61(13) yes
C53 . C54 . H541 . 110.1(13) no
C53 . C54 . H542 . 111.2(14) no
H541 . C54 . H542 . 107.1(18) no
C53 . C54 . H543 . 108.3(13) no
H541 . C54 . H543 . 108.4(18) no
H542 . C54 . H543 . 111.7(19) no
C53 . C55 . H551 . 110.8(11) no
C53 . C55 . H552 . 110.1(12) no
H551 . C55 . H552 . 109.7(17) no
C53 . C55 . H553 . 110.9(12) no
H551 . C55 . H553 . 107.1(16) no
H552 . C55 . H553 . 108.3(16) no
C53 . C56 . H561 . 109.3(14) no
C53 . C56 . H562 . 108.0(14) no
H561 . C56 . H562 . 110.7(20) no
C53 . C56 . H563 . 111.2(14) no
H561 . C56 . H563 . 105.9(20) no
H562 . C56 . H563 . 111.6(20) no
C17 . C57 . C581 . 109.5(2) yes
C17 . C57 . C582 . 108.85(15) yes
C581 . C57 . C582 . 52.3(3) yes
C17 . C57 . C591 . 116.5(2) yes
C581 . C57 . C591 . 104.0(4) yes
C582 . C57 . C591 . 57.2(4) yes
C17 . C57 . C592 . 107.71(14) yes
C581 . C57 . C592 . 142.5(2) yes
C582 . C57 . C592 . 110.25(19) yes
C591 . C57 . C592 . 53.6(3) yes
C17 . C57 . C601 . 112.2(2) yes
C581 . C57 . C601 . 105.5(4) yes
C582 . C57 . C601 . 138.3(3) yes
C591 . C57 . C601 . 108.4(4) yes
C592 . C57 . C601 . 63.7(3) yes
C17 . C57 . C602 . 111.79(15) yes
C581 . C57 . C602 . 62.2(3) yes
C582 . C57 . C602 . 110.7(2) yes
C591 . C57 . C602 . 131.5(2) yes
C592 . C57 . C602 . 107.5(2) yes
C601 . C57 . C602 . 45.9(3) yes
C45 . C461 . C462 . 60.9(3) yes
C45 . C461 . C482 . 65.7(4) yes
C462 . C461 . C482 . 120.7(5) yes
C45 . C461 . H4611 . 109.8(3) no
C462 . C461 . H4611 . 86.7(2) no
C482 . C461 . H4611 . 88.6(3) no
C45 . C461 . H4612 . 108.5(4) no
C462 . C461 . H4612 . 64.7(3) no
C482 . C461 . H4612 . 161.7(3) no
H4611 . C461 . H4612 . 109.476 no
C45 . C461 . H4613 . 110.1(4) no
C462 . C461 . H4613 . 163.8(2) no
C482 . C461 . H4613 . 60.1(4) no
H4611 . C461 . H4613 . 109.476 no
H4612 . C461 . H4613 . 109.476 no
C45 . C461 . H4822 . 102.7(6) no
C462 . C461 . H4822 . 163.0(6) no
C482 . C461 . H4822 . 48.1(4) no
H4611 . C461 . H4822 . 104.2(3) no
H4612 . C461 . H4822 . 121.6(4) no
H4613 . C461 . H4822 . 12.2(4) no
C45 . C462 . C461 . 57.4(3) yes
C45 . C462 . C471 . 62.1(3) yes
C461 . C462 . C471 . 117.5(5) yes
C45 . C462 . H4621 . 109.3(1) no
C461 . C462 . H4621 . 92.2(2) no
C471 . C462 . H4621 . 93.5(3) no
C45 . C462 . H4622 . 109.46(13) no
C461 . C462 . H4622 . 157.9(2) no
C471 . C462 . H4622 . 59.0(3) no
H4621 . C462 . H4622 . 109.476 no
C45 . C462 . H4623 . 109.64(13) no
C461 . C462 . H4623 . 64.8(3) no
C471 . C462 . H4623 . 157.0(3) no
H4621 . C462 . H4623 . 109.476 no
H4622 . C462 . H4623 . 109.476 no
C45 . C462 . H4712 . 94.3(4) no
C461 . C462 . H4712 . 148.4(4) no
C471 . C462 . H4712 . 44.3(3) no
H4621 . C462 . H4712 . 112.1(3) no
H4622 . C462 . H4712 . 15.9(4) no
H4623 . C462 . H4712 . 120.7(4) no
C45 . C471 . C462 . 64.9(3) yes
C45 . C471 . C472 . 60.8(3) yes
C462 . C471 . C472 . 119.8(5) yes
C45 . C471 . H4622 . 100.8(5) no
C462 . C471 . H4622 . 45.1(3) no
C472 . C471 . H4622 . 161.5(6) no
C45 . C471 . H4711 . 109.7(2) no
C462 . C471 . H4711 . 85.9(3) no
C472 . C471 . H4711 . 89.3(2) no
H4622 . C471 . H4711 . 98.8(3) no
C45 . C471 . H4712 . 109.6(3) no
C462 . C471 . H4712 . 62.4(3) no
C472 . C471 . H4712 . 161.2(2) no
H4622 . C471 . H4712 . 18.4(4) no
H4711 . C471 . H4712 . 109.476 no
C45 . C471 . H4713 . 109.0(3) no
C462 . C471 . H4713 . 164.6(3) no
C472 . C471 . H4713 . 63.2(3) no
H4622 . C471 . H4713 . 127.9(4) no
H4711 . C471 . H4713 . 109.476 no
H4712 . C471 . H4713 . 109.476 no
C45 . C472 . C471 . 60.1(3) yes
C45 . C472 . C481 . 65.4(3) yes
C471 . C472 . C481 . 121.5(4) yes
C45 . C472 . H4721 . 109.29(11) no
C471 . C472 . H4721 . 91.4(2) no
C481 . C472 . H4721 . 87.5(3) no
C45 . C472 . H4722 . 109.80(12) no
C471 . C472 . H4722 . 62.9(3) no
C481 . C472 . H4722 . 162.8(3) no
H4721 . C472 . H4722 . 109.476 no
C45 . C472 . H4723 . 109.31(12) no
C471 . C472 . H4723 . 159.1(2) no
C481 . C472 . H4723 . 60.0(3) no
H4721 . C472 . H4723 . 109.476 no
H4722 . C472 . H4723 . 109.476 no
C45 . C472 . H4812 . 100.5(4) no
C471 . C472 . H4812 . 159.4(4) no
C481 . C472 . H4812 . 45.2(3) no
H4721 . C472 . H4812 . 102.3(3) no
H4722 . C472 . H4812 . 124.6(4) no
H4723 . C472 . H4812 . 15.1(4) no
C45 . C481 . C472 . 62.7(3) yes
C45 . C481 . C482 . 58.6(3) yes
C472 . C481 . C482 . 118.1(5) yes
C45 . C481 . H4723 . 96.4(5) no
C472 . C481 . H4723 . 45.4(3) no
C482 . C481 . H4723 . 152.8(5) no
C45 . C481 . H4811 . 109.4(2) no
C472 . C481 . H4811 . 91.4(3) no
C482 . C481 . H4811 . 90.6(2) no
H4723 . C481 . H4811 . 109.1(3) no
C45 . C481 . H4812 . 110.3(3) no
C472 . C481 . H4812 . 60.9(3) no
C482 . C481 . H4812 . 159.8(2) no
H4723 . C481 . H4812 . 15.9(4) no
H4811 . C481 . H4812 . 109.476 no
C45 . C481 . H4813 . 108.7(3) no
C472 . C481 . H4813 . 159.1(3) no
C482 . C481 . H4813 . 63.8(3) no
H4723 . C481 . H4813 . 122.7(4) no
H4811 . C481 . H4813 . 109.476 no
H4812 . C481 . H4813 . 109.476 no
C45 . C482 . C461 . 63.9(3) yes
C45 . C482 . C481 . 61.2(3) yes
C461 . C482 . C481 . 121.2(5) yes
C45 . C482 . H4613 . 99.5(5) no
C461 . C482 . H4613 . 47.7(4) no
C481 . C482 . H4613 . 158.1(5) no
C45 . C482 . H4821 . 109.73(11) no
C461 . C482 . H4821 . 91.7(3) no
C481 . C482 . H4821 . 88.1(2) no
H4613 . C482 . H4821 . 109.2(3) no
C45 . C482 . H4822 . 109.14(12) no
C461 . C482 . H4822 . 58.5(4) no
C481 . C482 . H4822 . 162.3(2) no
H4613 . C482 . H4822 . 11.0(5) no
H4821 . C482 . H4822 . 109.476 no
C45 . C482 . H4823 . 109.53(12) no
C461 . C482 . H4823 . 158.6(3) no
C481 . C482 . H4823 . 64.3(3) no
H4613 . C482 . H4823 . 118.8(5) no
H4821 . C482 . H4823 . 109.476 no
H4822 . C482 . H4823 . 109.476 no
C57 . C581 . C582 . 59.8(3) yes
C57 . C581 . C602 . 55.6(2) yes
C582 . C581 . C602 . 111.5(4) yes
C57 . C581 . H5811 . 109.0(2) no
C582 . C581 . H5811 . 91.8(2) no
C602 . C581 . H5811 . 89.0(2) no
C57 . C581 . H5812 . 109.8(3) no
C582 . C581 . H5812 . 158.7(2) no
C602 . C581 . H5812 . 68.9(3) no
H5811 . C581 . H5812 . 109.476 no
C57 . C581 . H5813 . 109.6(3) no
C582 . C581 . H5813 . 62.4(3) no
C602 . C581 . H5813 . 160.2(2) no
H5811 . C581 . H5813 . 109.476 no
H5812 . C581 . H5813 . 109.476 no
C57 . C581 . H5823 . 93.9(4) no
C582 . C581 . H5823 . 45.2(3) no
C602 . C581 . H5823 . 148.8(5) no
H5811 . C581 . H5823 . 109.1(3) no
H5812 . C581 . H5823 . 124.0(3) no
H5813 . C581 . H5823 . 17.6(3) no
C57 . C582 . C581 . 67.9(3) yes
C57 . C582 . C591 . 62.1(3) yes
C581 . C582 . C591 . 122.1(4) yes
C57 . C582 . H5813 . 102.0(4) no
C581 . C582 . H5813 . 44.1(3) no
C591 . C582 . H5813 . 164.0(5) no
C57 . C582 . H5821 . 109.35(11) no
C581 . C582 . H5821 . 88.2(2) no
C591 . C582 . H5821 . 82.4(2) no
H5813 . C582 . H5821 . 102.7(3) no
C57 . C582 . H5822 . 109.97(13) no
C581 . C582 . H5822 . 161.3(2) no
C591 . C582 . H5822 . 68.3(3) no
H5813 . C582 . H5822 . 122.6(3) no
H5821 . C582 . H5822 . 109.476 no
C57 . C582 . H5823 . 109.09(14) no
C581 . C582 . H5823 . 56.7(3) no
C591 . C582 . H5823 . 167.6(2) no
H5813 . C582 . H5823 . 13.1(3) no
H5821 . C582 . H5823 . 109.476 no
C57 . C582 . H5913 . 96.2(4) no
C581 . C582 . H5913 . 163.6(5) no
C591 . C582 . H5913 . 42.3(3) no
H5813 . C582 . H5913 . 150.0(5) no
H5821 . C582 . H5913 . 93.3(2) no
H5822 . C582 . H5823 . 109.476 no
H5822 . C582 . H5913 . 27.5(3) no
H5823 . C582 . H5913 . 136.9(3) no
C57 . C591 . C582 . 60.7(3) yes
C57 . C591 . C592 . 64.1(3) yes
C582 . C591 . C592 . 124.1(4) yes
C57 . C591 . H5911 . 109.8(2) no
C582 . C591 . H5911 . 94.5(2) no
C592 . C591 . H5911 . 95.8(2) no
C57 . C591 . H5912 . 109.2(3) no
C582 . C591 . H5912 . 156.1(2) no
C592 . C591 . H5912 . 55.4(3) no
H5911 . C591 . H5912 . 109.476 no
C57 . C591 . H5913 . 109.4(3) no
C582 . C591 . H5913 . 60.0(3) no
C592 . C591 . H5913 . 154.3(2) no
H5911 . C591 . H5913 . 109.476 no
H5912 . C591 . H5913 . 109.476 no
C57 . C592 . C591 . 62.3(3) yes
C57 . C592 . C601 . 57.2(2) yes
C591 . C592 . C601 . 110.1(4) yes
C57 . C592 . H5912 . 99.1(4) no
C591 . C592 . H5912 . 45.1(3) no
C601 . C592 . H5912 . 154.6(5) no
C57 . C592 . H5921 . 109.60(11) no
C591 . C592 . H5921 . 82.3(2) no
C601 . C592 . H5921 . 87.6(2) no
H5912 . C592 . H5921 . 92.8(3) no
C57 . C592 . H5922 . 109.36(12) no
C591 . C592 . H5922 . 167.9(2) no
C601 . C592 . H5922 . 68.5(2) no
H5912 . C592 . H5922 . 134.2(4) no
H5921 . C592 . H5922 . 109.476 no
C57 . C592 . H5923 . 109.44(12) no
C591 . C592 . H5923 . 67.9(3) no
C601 . C592 . H5923 . 161.9(2) no
H5912 . C592 . H5923 . 25.2(4) no
H5921 . C592 . H5923 . 109.476 no
H5922 . C592 . H5923 . 109.476 no
C57 . C601 . C592 . 59.1(3) yes
C57 . C601 . C602 . 66.4(3) yes
C592 . C601 . C602 . 122.5(5) yes
C57 . C601 . H6011 . 109.9(2) no
C592 . C601 . H6011 . 92.2(2) no
C602 . C601 . H6011 . 89.9(3) no
C57 . C601 . H6012 . 109.7(3) no
C592 . C601 . H6012 . 63.6(2) no
C602 . C601 . H6012 . 159.9(3) no
H6011 . C601 . H6012 . 109.476 no
C57 . C601 . H6013 . 108.9(3) no
C592 . C601 . H6013 . 158.1(2) no
C602 . C601 . H6013 . 57.1(4) no
H6011 . C601 . H6013 . 109.476 no
H6012 . C601 . H6013 . 109.476 no
C57 . C601 . H6022 . 104.9(5) no
C592 . C601 . H6022 . 156.9(5) no
C602 . C601 . H6022 . 52.8(4) no
H6011 . C601 . H6022 . 109.6(3) no
H6012 . C601 . H6022 . 113.2(4) no
H6013 . C601 . H6022 . 4.4(4) no
C57 . C602 . C581 . 62.2(3) yes
C57 . C602 . C601 . 67.7(3) yes
C581 . C602 . C601 . 125.7(5) yes
C57 . C602 . H6013 . 106.7(4) no
C581 . C602 . H6013 . 162.5(4) no
C601 . C602 . H6013 . 52.7(3) no
C57 . C602 . H6021 . 109.91(11) no
C581 . C602 . H6021 . 89.9(2) no
C601 . C602 . H6021 . 88.5(3) no
H6013 . C602 . H6021 . 107.1(3) no
C57 . C602 . H6022 . 108.79(15) no
C581 . C602 . H6022 . 160.7(2) no
C601 . C602 . H6022 . 56.9(4) no
H6013 . C602 . H6022 . 4.3(4) no
H6021 . C602 . H6022 . 109.476 no
C57 . C602 . H6023 . 109.69(15) no
C581 . C602 . H6023 . 62.3(3) no
C601 . C602 . H6023 . 161.1(3) no
H6013 . C602 . H6023 . 113.8(4) no
H6021 . C602 . H6023 . 109.476 no
H6022 . C602 . H6023 . 109.476 no
C461 . H4612 . H4623 . 114.7(7) no
C461 . H4613 . C482 . 72.2(5) no
C461 . H4613 . H4822 . 116.2(17) no
C482 . H4613 . H4822 . 45.1(14) no
C462 . H4622 . C471 . 75.9(4) no
C462 . H4622 . H4712 . 122.4(11) no
C471 . H4622 . H4712 . 50.4(10) no
C462 . H4623 . H4612 . 114.5(7) no
C462 . H4712 . C471 . 73.2(4) no
C462 . H4712 . H4622 . 41.7(8) no
C471 . H4712 . H4622 . 111.2(11) no
C471 . H4713 . H4722 . 116.4(8) no
C472 . H4722 . H4713 . 117.2(8) no
C472 . H4723 . C481 . 74.6(4) no
C472 . H4723 . H4812 . 120.4(11) no
C481 . H4723 . H4812 . 47.1(10) no
C472 . H4812 . C481 . 73.8(4) no
C472 . H4812 . H4723 . 44.4(9) no
C481 . H4812 . H4723 . 117.0(11) no
C481 . H4813 . H4823 . 116.4(7) no
C461 . H4822 . C482 . 73.5(4) no
C461 . H4822 . H4613 . 51.6(17) no
C482 . H4822 . H4613 . 123.9(17) no
C482 . H4823 . H4813 . 115.2(7) no
C581 . H5812 . H6023 . 107.6(6) no
C581 . H5813 . C582 . 73.5(3) no
C581 . H5813 . H5823 . 109.1(10) no
C582 . H5813 . H5823 . 37.0(8) no
C582 . H5822 . H5913 . 103.5(6) no
C581 . H5823 . C582 . 78.1(3) no
C581 . H5823 . H5813 . 53.3(9) no
C582 . H5823 . H5813 . 129.8(10) no
C591 . H5912 . C592 . 79.6(4) no
C591 . H5912 . H5923 . 129.9(8) no
C592 . H5912 . H5923 . 58.8(7) no
C582 . H5913 . C591 . 77.7(4) no
C582 . H5913 . H5822 . 49.0(5) no
C591 . H5913 . H5822 . 122.8(7) no
C592 . H5922 . H6012 . 108.8(5) no
C592 . H5923 . H5912 . 96.0(8) no
C601 . H6012 . H5922 . 118.5(5) no
C601 . H6013 . C602 . 70.2(4) no
C601 . H6013 . H6022 . 120.5(45) no
C602 . H6013 . H6022 . 52.7(41) no
C601 . H6022 . C602 . 70.3(4) no
C601 . H6022 . H6013 . 55.0(43) no
C602 . H6022 . H6013 . 123.0(44) no
C602 . H6023 . H5812 . 121.2(6) no

loop_
_geom_bond_atom_site_label_1
_geom_bond_site_symmetry_1
_geom_bond_atom_site_label_2
_geom_bond_site_symmetry_2
_geom_bond_distance
_geom_bond_publ_flag
O29 . C25 . 1.3845(16) yes
O29 . C33 . 1.4263(19) yes
O30 . C26 . 1.3848(16) yes
O30 . C36 . 1.4246(18) yes
O31 . C27 . 1.3808(15) yes
O31 . C39 . 1.420(2) yes
O32 . C28 . 1.3824(14) yes
O32 . C42 . 1.4218(17) yes
C1 . C2 . 1.5133(18) yes
C1 . C24 . 1.3922(19) yes
C1 . C25 . 1.3958(18) yes
C2 . C3 . 1.5194(18) yes
C2 . H21 . 1.011(19) no
C2 . H22 . 0.981(19) no
C3 . C4 . 1.3878(19) yes
C3 . C26 . 1.4000(18) yes
C4 . C5 . 1.4018(18) yes
C4 . H41 . 0.990(18) no
C5 . C6 . 1.3881(18) yes
C5 . C49 . 1.5316(18) yes
C6 . C7 . 1.3971(18) yes
C6 . H61 . 0.968(18) no
C7 . C8 . 1.5173(17) yes
C7 . C26 . 1.3892(18) yes
C8 . C9 . 1.5186(18) yes
C8 . H81 . 0.952(19) no
C8 . H82 . 0.956(19) no
C9 . C10 . 1.3926(18) yes
C9 . C27 . 1.4004(18) yes
C10 . C11 . 1.3959(18) yes
C10 . H101 . 0.998(18) no
C11 . C12 . 1.3950(18) yes
C11 . C53 . 1.5408(17) yes
C12 . C13 . 1.3902(18) yes
C12 . H121 . 0.947(18) no
C13 . C14 . 1.5160(17) yes
C13 . C27 . 1.3958(18) yes
C14 . C15 . 1.5210(17) yes
C14 . H141 . 1.031(18) no
C14 . H142 . 0.976(18) no
C15 . C16 . 1.3915(17) yes
C15 . C28 . 1.4009(17) yes
C16 . C17 . 1.3976(18) yes
C16 . H161 . 0.981(18) no
C17 . C18 . 1.3944(19) yes
C17 . C57 . 1.5313(18) yes
C18 . C19 . 1.3955(18) yes
C18 . H181 . 0.967(18) no
C19 . C20 . 1.5172(17) yes
C19 . C28 . 1.3936(18) yes
C20 . C21 . 1.5213(18) yes
C20 . H201 . 0.972(18) no
C20 . H202 . 0.978(18) no
C21 . C22 . 1.3934(18) yes
C21 . C25 . 1.3979(19) yes
C22 . C23 . 1.3943(18) yes
C22 . H221 . 0.956(18) no
C23 . C24 . 1.3983(19) yes
C23 . C45 . 1.5320(18) yes
C24 . H241 . 1.000(18) no
C33 . C34 . 1.490(2) yes
C33 . H331 . 1.01(2) no
C33 . H332 . 0.99(2) no
C34 . C35 . 1.529(3) yes
C34 . H341 . 1.00(3) no
C34 . H342 . 0.98(2) no
C35 . H351 . 0.99(3) no
C35 . H352 . 0.96(3) no
C35 . H353 . 1.08(3) no
C36 . C37 . 1.497(2) yes
C36 . H361 . 1.00(2) no
C36 . H362 . 0.98(2) no
C37 . C38 . 1.513(3) yes
C37 . H371 . 0.97(3) no
C37 . H372 . 1.00(3) no
C38 . H381 . 1.03(3) no
C38 . H382 . 1.08(3) no
C38 . H383 . 0.98(3) no
C39 . C40 . 1.510(3) yes
C39 . H391 . 0.96(2) no
C39 . H392 . 1.03(2) no
C40 . C41 . 1.505(4) yes
C40 . H401 . 0.98(3) no
C40 . H402 . 1.04(3) no
C41 . H411 . 1.05(4) no
C41 . H412 . 1.00(4) no
C41 . H413 . 1.04(4) no
C42 . C43 . 1.5094(18) yes
C42 . H421 . 1.004(19) no
C42 . H422 . 0.951(19) no
C43 . C44 . 1.521(2) yes
C43 . H431 . 1.00(2) no
C43 . H432 . 0.97(2) no
C44 . H441 . 0.95(2) no
C44 . H442 . 0.99(3) no
C44 . H443 . 0.98(2) no
C45 . C461 . 1.501(7) yes
C45 . C462 . 1.555(3) yes
C45 . C471 . 1.517(6) yes
C45 . C472 . 1.528(3) yes
C45 . C481 . 1.564(6) yes
C45 . C482 . 1.524(3) yes
C49 . C50 . 1.5410(19) yes
C49 . C51 . 1.528(2) yes
C49 . C52 . 1.536(2) yes
C50 . H501 . 1.00(2) no
C50 . H502 . 0.96(2) no
C50 . H503 . 0.99(2) no
C51 . H511 . 1.00(2) no
C51 . H512 . 0.98(3) no
C51 . H513 . 0.99(3) no
C52 . H521 . 0.98(2) no
C52 . H522 . 0.96(2) no
C52 . H523 . 1.03(2) no
C53 . C54 . 1.532(2) yes
C53 . C55 . 1.535(2) yes
C53 . C56 . 1.530(2) yes
C54 . H541 . 1.02(2) no
C54 . H542 . 0.98(2) no
C54 . H543 . 1.00(2) no
C55 . H551 . 1.03(2) no
C55 . H552 . 0.98(2) no
C55 . H553 . 0.99(2) no
C56 . H561 . 0.98(3) no
C56 . H562 . 1.05(3) no
C56 . H563 . 1.03(3) no
C57 . C581 . 1.616(6) yes
C57 . C582 . 1.507(3) yes
C57 . C591 . 1.527(6) yes
C57 . C592 . 1.553(3) yes
C57 . C601 . 1.522(6) yes
C57 . C602 . 1.508(3) yes
C461 . C462 . 1.57(1) yes
C461 . C482 . 1.288(11) yes
C461 . H4611 . 1.000 no
C461 . H4612 . 1.000 no
C461 . H4613 . 1.000 no
C461 . H4822 . 1.145(11) no
C462 . C471 . 1.370(9) yes
C462 . H4621 . 1.000 no
C462 . H4622 . 1.000 no
C462 . H4623 . 1.000 no
C462 . H4712 . 1.268(8) no
C471 . C472 . 1.503(9) yes
C471 . H4622 . 1.211(9) no
C471 . H4711 . 1.000 no
C471 . H4712 . 1.000 no
C471 . H4713 . 1.000 no
C472 . C481 . 1.353(9) yes
C472 . H4721 . 1.000 no
C472 . H4722 . 1.000 no
C472 . H4723 . 1.000 no
C472 . H4812 . 1.231(8) no
C481 . C482 . 1.551(8) yes
C481 . H4723 . 1.215(9) no
C481 . H4811 . 1.000 no
C481 . H4812 . 1.000 no
C481 . H4813 . 1.000 no
C482 . H4613 . 1.173(8) no
C482 . H4821 . 1.000 no
C482 . H4822 . 1.000 no
C482 . H4823 . 1.000 no
C581 . C582 . 1.379(8) yes
C581 . C602 . 1.616(8) yes
C581 . H5811 . 1.000 no
C581 . H5812 . 1.000 no
C581 . H5813 . 1.000 no
C581 . H5823 . 1.178(8) no
C582 . C591 . 1.452(9) yes
C582 . H5813 . 1.275(7) no
C582 . H5821 . 1.000 no
C582 . H5822 . 1.000 no
C582 . H5823 . 1.000 no
C582 . H5913 . 1.288(7) no
C591 . C592 . 1.389(9) yes
C591 . H5911 . 1.000 no
C591 . H5912 . 1.000 no
C591 . H5913 . 1.000 no
C592 . C601 . 1.624(8) yes
C592 . H5912 . 1.163(7) no
C592 . H5921 . 1.000 no
C592 . H5922 . 1.000 no
C592 . H5923 . 1.000 no
C601 . C602 . 1.182(8) yes
C601 . H6011 . 1.000 no
C601 . H6012 . 1.000 no
C601 . H6013 . 1.000 no
C601 . H6022 . 1.051(8) no
C602 . H6013 . 1.054(7) no
C602 . H6021 . 1.000 no
C602 . H6022 . 1.000 no
C602 . H6023 . 1.000 no
H4612 . H4623 . 0.72(1) no
H4613 . H4822 . 0.270(11) no
H4622 . H4712 . 0.410(9) no
H4713 . H4722 . 0.598(9) no
H4723 . H4812 . 0.373(9) no
H4813 . H4823 . 0.677(8) no
H5812 . H6023 . 0.793(7) no
H5813 . H5823 . 0.377(8) no
H5822 . H5913 . 0.611(8) no
H5912 . H5923 . 0.497(8) no
H5922 . H6012 . 0.815(8) no
H6013 . H6022 . 0.095(7) no
